data_9009230
loop_
_publ_author_name
'Bish, D. L.'
'Von Dreele, R. B.'

_publ_section_title
;
 Rietveld refinement of non-hydrogen atomic positions in kaolinite
 Note: clay
;
_journal_name_full 'Clays and Clay Minerals'
_journal_page_first 289
_journal_page_last 296
_journal_paper_doi 10.1346/CCMN.1989.0370401
_journal_volume 37
_journal_year 1989
_chemical_compound_source 'Keokuk, Iowa, USA'
_chemical_formula_sum 'Al2 H4 O9 Si2'
_chemical_name_mineral Kaolinite
_space_group_crystal_system triclinic
_space_group_IT_number 1
_space_group_name_Hall 'C 1'
_space_group_name_H-M_alt 'C 1'
_symmetry_space_group_name_H-M 'C 1'
_cell_angle_alpha 91.700
_cell_angle_beta 104.862
_cell_angle_gamma 89.822
_cell_formula_units_Z 2
_cell_length_a 5.1554
_cell_length_b 8.9448
_cell_length_c 7.4048
_cell_volume 329.893
_database_code_amcsd 0012232
_exptl_crystal_density_diffrn 2.599
_cod_original_formula_sum 'Al2 Si2 O9 H4'
_cod_database_code 9009230

loop_
_space_group_symop_id
_space_group_symop_operation_xyz
1 x,y,z
2 x+1/2,y+1/2,z

loop_
_atom_site_label
_atom_site_fract_x
_atom_site_fract_y
_atom_site_fract_z
_atom_site_type_symbol
_atom_site_attached_hydrogens
Al1 0.29710 0.49570 0.47210 Al 0
Al2 0.79260 0.33000 0.46990 Al 0
Si1 0.99420 0.33930 0.09090 Si 0
Si2 0.50640 0.16650 0.09130 Si 0
O1 0.05010 0.35390 0.31700 O 0
O2 0.12140 0.66040 0.31750 O 0
O3 0.00000 0.50000 0.00000 O 0
O4 0.20850 0.23050 0.02470 O 0
O5 0.20120 0.76570 0.00320 O 0
O-H1 0.05100 0.96980 0.32200 O 1
O-H2 0.96490 0.16650 0.60510 O 1
O-H3 0.03480 0.47690 0.60800 O 1
O-H4 0.03340 0.85700 0.60940 O 1

loop_
_cod_changelog_entry_id
_cod_changelog_entry_author
_cod_changelog_entry_date
_cod_changelog_entry_text
1
;cod-tools version 3.8.0
Id: cif_guess_AMCSD_atom_types 9574 2023-05-10 09:00:05Z saulius
;
2023-05-10T18:51:29+03:00
;Derived atom types and hydrogen counts
from atom names that follow the AMCSD naming convention
(Wat == water, O-H == hydroxyl).
;

loop_
_cod_related_entry_id
_cod_related_entry_database
_cod_related_entry_code
1 AMCSD 0012232
